data_4111131
loop_
_publ_author_name
'Sara R. Halper'
'Loi Do'
'Jay R. Stork'
'Seth M. Cohen'

_publ_section_title
;
 Topological Control in Heterometallic Metal-Organic Frameworks by Anion
 Templating and Metalloligand Design
;
_journal_name_full 'Journal of the American Chemical Society'
_journal_page_first 15255
_journal_page_last 15268
_journal_paper_doi 10.1021/ja0645483
_journal_volume 128
_journal_year 2006
_chemical_formula_moiety 'C54 H36 Co N9'
_chemical_formula_sum 'C54 H36 Co N9'
_chemical_formula_weight 869.85
_chemical_name_common Co(4-quindpm)~3~
_chemical_name_systematic
; 
 ? 
;
_space_group_IT_number 148
_symmetry_cell_setting rhombohedral
_symmetry_space_group_name_Hall '-R 3'
_symmetry_space_group_name_H-M 'R -3 :H'
_atom_sites_solution_hydrogens geom
_atom_sites_solution_primary direct
_atom_sites_solution_secondary difmap
_audit_creation_method SHELXL-97
_cell_angle_alpha 90.00
_cell_angle_beta 90.00
_cell_angle_gamma 120.00
_cell_formula_units_Z 6
_cell_length_a 25.322(5)
_cell_length_b 25.322(5)
_cell_length_c 14.746(6)
_cell_measurement_reflns_used 988
_cell_measurement_temperature 150(2)
_cell_measurement_theta_max 24.4
_cell_measurement_theta_min 2.79
_cell_volume 8188(4)
_computing_cell_refinement SMART
_computing_data_collection 'SMART 5.054 (Bruker, 2003)'
_computing_data_reduction 'SAINT 6.45A (Bruker, 2003)'
_computing_molecular_graphics 'SHELXTL 5.1 (Sheldrick, 1994)'
_computing_publication_material SHELXL97
_computing_structure_refinement 'SHELXL97 (Sheldrick, 1997)'
_computing_structure_solution 'SHELXS97 (Sheldrick, 1990)'
_diffrn_ambient_temperature 100(2)
_diffrn_detector_area_resol_mean 8.3
_diffrn_measured_fraction_theta_full 1.000
_diffrn_measured_fraction_theta_max 1.000
_diffrn_measurement_device_type 'Bruker APEX'
_diffrn_measurement_method \w
_diffrn_radiation_monochromator graphite
_diffrn_radiation_source 'fine-focus sealed tube'
_diffrn_radiation_type MoK\a
_diffrn_radiation_wavelength 0.71073
_diffrn_reflns_av_R_equivalents 0.0601
_diffrn_reflns_av_sigmaI/netI 0.0444
_diffrn_reflns_limit_h_max 15
_diffrn_reflns_limit_h_min -31
_diffrn_reflns_limit_k_max 31
_diffrn_reflns_limit_k_min -31
_diffrn_reflns_limit_l_max 18
_diffrn_reflns_limit_l_min -18
_diffrn_reflns_number 22921
_diffrn_reflns_theta_full 26.37
_diffrn_reflns_theta_max 26.37
_diffrn_reflns_theta_min 1.61
_diffrn_standards_number 0
_exptl_absorpt_coefficient_mu 0.354
_exptl_absorpt_correction_T_max 0.96790
_exptl_absorpt_correction_T_min 0.90880
_exptl_absorpt_correction_type multi-scan
_exptl_absorpt_process_details 'SADABS 2.10 (Sheldrick, 2004)'
_exptl_crystal_colour red
_exptl_crystal_density_diffrn 1.058
_exptl_crystal_description block
_exptl_crystal_F_000 2700
_exptl_crystal_size_max 0.32
_exptl_crystal_size_mid 0.22
_exptl_crystal_size_min 0.12
_platon_squeeze_details
;
;
_refine_diff_density_max 1.082
_refine_diff_density_min -0.477
_refine_diff_density_rms 0.085
_refine_ls_extinction_method none
_refine_ls_goodness_of_fit_ref 1.116
_refine_ls_hydrogen_treatment constr
_refine_ls_matrix_type full
_refine_ls_number_parameters 193
_refine_ls_number_reflns 3728
_refine_ls_number_restraints 0
_refine_ls_restrained_S_all 1.116
_refine_ls_R_factor_all 0.0941
_refine_ls_R_factor_gt 0.0732
_refine_ls_shift/su_max 0.000
_refine_ls_shift/su_mean 0.000
_refine_ls_structure_factor_coef Fsqd
_refine_ls_weighting_details 'calc w=1/[\s^2^(Fo^2^)+(0.1778P)^2^] where P=(Fo^2^+2Fc^2^)/3'
_refine_ls_weighting_scheme calc
_refine_ls_wR_factor_gt 0.2469
_refine_ls_wR_factor_ref 0.2615
_reflns_number_gt 2609
_reflns_number_total 3728
_reflns_threshold_expression I>2\s(I)
_cod_data_source_file ja0645483rom20060627_113302_07.cif
_cod_data_source_block Co(4-quindpm)~3~
_cod_original_sg_symbol_H-M 'R -3'
_cod_database_code 4111131

loop_
_symmetry_equiv_pos_as_xyz
'x, y, z'
'-y, x-y, z'
'-x+y, -x, z'
'x+2/3, y+1/3, z+1/3'
'-y+2/3, x-y+1/3, z+1/3'
'-x+y+2/3, -x+1/3, z+1/3'
'x+1/3, y+2/3, z+2/3'
'-y+1/3, x-y+2/3, z+2/3'
'-x+y+1/3, -x+2/3, z+2/3'
'-x, -y, -z'
'y, -x+y, -z'
'x-y, x, -z'
'-x+2/3, -y+1/3, -z+1/3'
'y+2/3, -x+y+1/3, -z+1/3'
'x-y+2/3, x+1/3, -z+1/3'
'-x+1/3, -y+2/3, -z+2/3'
'y+1/3, -x+y+2/3, -z+2/3'
'x-y+1/3, x+2/3, -z+2/3'

loop_
_atom_site_label
_atom_site_type_symbol
_atom_site_fract_x
_atom_site_fract_y
_atom_site_fract_z
_atom_site_U_iso_or_equiv
_atom_site_adp_type
_atom_site_occupancy
_atom_site_symmetry_multiplicity
_atom_site_calc_flag
_atom_site_refinement_flags
Co1 Co 1.0000 0.0000 0.75335(4) 0.0378(3) Uani 1 3 d S
C1 C 0.90777(14) -0.03087(15) 0.6104(2) 0.0448(8) Uani 1 1 d .
H1 H 0.9128 -0.0634 0.5887 0.054 Uiso 1 1 calc R
C2 C 0.86507(15) -0.01509(16) 0.5749(2) 0.0489(8) Uani 1 1 d .
H2 H 0.8371 -0.0348 0.5267 0.059 Uiso 1 1 calc R
C3 C 0.87238(16) 0.03402(18) 0.6238(2) 0.0527(9) Uani 1 1 d .
H3 H 0.8506 0.0552 0.6157 0.063 Uiso 1 1 calc R
C4 C 0.91865(15) 0.04742(15) 0.6892(2) 0.0457(8) Uani 1 1 d .
C5 C 0.94199(15) 0.09438(15) 0.7533(2) 0.0475(8) Uani 1 1 d .
C6 C 0.98758(15) 0.10599(15) 0.8173(2) 0.0460(8) Uani 1 1 d .
C7 C 1.01465(18) 0.15494(17) 0.8808(2) 0.0530(9) Uani 1 1 d .
H7 H 1.0050 0.1864 0.8884 0.064 Uiso 1 1 calc R
C8 C 1.05727(17) 0.14807(16) 0.9288(2) 0.0532(9) Uani 1 1 d .
H8 H 1.0829 0.1738 0.9757 0.064 Uiso 1 1 calc R
C9 C 1.05539(15) 0.09495(14) 0.8945(2) 0.0459(8) Uani 1 1 d .
H9 H 1.0802 0.0793 0.9159 0.055 Uiso 1 1 calc R
C10 C 0.91680(19) 0.13762(19) 0.7531(3) 0.0596(10) Uani 1 1 d .
C11 C 0.9423(2) 0.1890(2) 0.7003(3) 0.0661(11) Uani 1 1 d .
C12 C 0.9891(3) 0.2042(3) 0.6440(5) 0.117(2) Uani 1 1 d .
H12 H 1.0071 0.1792 0.6411 0.140 Uiso 1 1 calc R
C13 C 1.0120(5) 0.2559(4) 0.5893(6) 0.162(4) Uani 1 1 d .
H13 H 1.0448 0.2657 0.5487 0.194 Uiso 1 1 calc R
C14 C 0.9859(5) 0.2936(4) 0.5952(8) 0.164(4) Uani 1 1 d .
H14 H 1.0010 0.3292 0.5587 0.197 Uiso 1 1 calc R
C15 C 0.9382(5) 0.2782(4) 0.6545(6) 0.145(3) Uani 1 1 d .
H15 H 0.9204 0.3035 0.6591 0.174 Uiso 1 1 calc R
C16 C 0.9169(3) 0.2285(2) 0.7052(4) 0.0875(15) Uani 1 1 d .
C17 C 0.8463(3) 0.1685(3) 0.8069(4) 0.108(2) Uani 1 1 d .
H17 H 0.8126 0.1607 0.8442 0.130 Uiso 1 1 calc R
C18 C 0.8667(2) 0.1243(3) 0.8101(4) 0.0861(15) Uani 1 1 d .
H18 H 0.8479 0.0891 0.8476 0.103 Uiso 1 1 calc R
N1 N 0.93983(12) 0.00642(12) 0.67844(17) 0.0405(6) Uani 1 1 d .
N2 N 1.01407(12) 0.06947(12) 0.82763(17) 0.0423(6) Uani 1 1 d .
N3 N 0.8695(3) 0.2176(3) 0.7579(4) 0.1052(17) Uani 1 1 d .

loop_
_atom_site_aniso_label
_atom_site_aniso_U_11
_atom_site_aniso_U_22
_atom_site_aniso_U_33
_atom_site_aniso_U_23
_atom_site_aniso_U_13
_atom_site_aniso_U_12
Co1 0.0334(3) 0.0334(3) 0.0466(5) 0.000 0.000 0.01669(17)
C1 0.0386(17) 0.0386(17) 0.0550(18) 0.0002(14) 0.0001(14) 0.0178(14)
C2 0.0414(18) 0.0490(19) 0.057(2) -0.0045(15) -0.0085(15) 0.0228(15)
C3 0.0455(19) 0.062(2) 0.063(2) -0.0011(17) -0.0032(16) 0.0357(18)
C4 0.0402(17) 0.0469(19) 0.0568(19) 0.0005(15) 0.0006(14) 0.0269(15)
C5 0.0487(19) 0.0453(18) 0.0549(19) -0.0016(15) -0.0002(15) 0.0283(16)
C6 0.0472(19) 0.0346(16) 0.0576(19) -0.0003(14) 0.0008(15) 0.0215(15)
C7 0.060(2) 0.0448(19) 0.058(2) -0.0026(16) 0.0033(17) 0.0294(18)
C8 0.053(2) 0.0420(18) 0.057(2) -0.0054(15) -0.0047(16) 0.0184(16)
C9 0.0429(18) 0.0375(17) 0.0552(19) -0.0004(14) -0.0039(15) 0.0186(14)
C10 0.070(3) 0.063(2) 0.066(2) -0.0148(18) -0.0122(19) 0.048(2)
C11 0.079(3) 0.064(3) 0.074(3) -0.003(2) -0.003(2) 0.049(2)
C12 0.129(6) 0.092(4) 0.146(5) 0.023(4) 0.008(5) 0.068(4)
C13 0.186(9) 0.151(7) 0.186(8) 0.071(6) 0.069(7) 0.113(7)
C14 0.198(10) 0.124(7) 0.204(9) 0.055(6) 0.053(8) 0.105(7)
C15 0.169(8) 0.151(7) 0.156(7) 0.004(6) -0.003(6) 0.111(7)
C16 0.123(5) 0.069(3) 0.097(3) -0.003(3) -0.020(3) 0.069(3)
C17 0.119(5) 0.142(6) 0.121(5) -0.037(4) -0.016(4) 0.109(5)
C18 0.079(3) 0.115(4) 0.102(3) -0.033(3) -0.011(3) 0.077(3)
N1 0.0358(14) 0.0336(13) 0.0500(15) -0.0016(11) 0.0028(11) 0.0157(11)
N2 0.0400(15) 0.0364(14) 0.0498(15) 0.0009(11) 0.0002(11) 0.0185(12)
N3 0.140(5) 0.116(4) 0.116(4) -0.026(3) -0.020(3) 0.107(4)

loop_
_atom_type_symbol
_atom_type_description
_atom_type_scat_dispersion_real
_atom_type_scat_dispersion_imag
_atom_type_scat_source
C C 0.0033 0.0016 'International Tables Vol C Tables 4.2.6.8 and 6.1.1.4'
H H 0.0000 0.0000 'International Tables Vol C Tables 4.2.6.8 and 6.1.1.4'
N N 0.0061 0.0033 'International Tables Vol C Tables 4.2.6.8 and 6.1.1.4'
Co Co 0.3494 0.9721 'International Tables Vol C Tables 4.2.6.8 and 6.1.1.4'

loop_
_geom_angle_atom_site_label_1
_geom_angle_atom_site_label_2
_geom_angle_atom_site_label_3
_geom_angle
_geom_angle_site_symmetry_1
_geom_angle_site_symmetry_3
N2 Co1 N2 91.48(11) 3_765 .
N2 Co1 N2 91.48(11) 3_765 2_645
N2 Co1 N2 91.48(11) . 2_645
N2 Co1 N1 92.34(11) 3_765 3_765
N2 Co1 N1 85.22(11) . 3_765
N2 Co1 N1 175.01(10) 2_645 3_765
N2 Co1 N1 175.02(10) 3_765 .
N2 Co1 N1 92.34(11) . .
N2 Co1 N1 85.23(11) 2_645 .
N1 Co1 N1 91.16(11) 3_765 .
N2 Co1 N1 85.23(11) 3_765 2_645
N2 Co1 N1 175.02(10) . 2_645
N2 Co1 N1 92.34(11) 2_645 2_645
N1 Co1 N1 91.17(11) 3_765 2_645
N1 Co1 N1 91.17(11) . 2_645
N1 C1 C2 110.8(3) . .
N1 C1 H1 124.6 . .
C2 C1 H1 124.6 . .
C3 C2 C1 106.5(3) . .
C3 C2 H2 126.8 . .
C1 C2 H2 126.8 . .
C2 C3 C4 107.2(3) . .
C2 C3 H3 126.4 . .
C4 C3 H3 126.4 . .
N1 C4 C5 123.6(3) . .
N1 C4 C3 108.8(3) . .
C5 C4 C3 127.5(3) . .
C4 C5 C6 125.9(3) . .
C4 C5 C10 117.4(3) . .
C6 C5 C10 116.6(3) . .
N2 C6 C5 123.5(3) . .
N2 C6 C7 108.9(3) . .
C5 C6 C7 127.7(3) . .
C8 C7 C6 107.2(3) . .
C8 C7 H7 126.4 . .
C6 C7 H7 126.4 . .
C7 C8 C9 106.3(3) . .
C7 C8 H8 126.8 . .
C9 C8 H8 126.8 . .
N2 C9 C8 111.5(3) . .
N2 C9 H9 124.2 . .
C8 C9 H9 124.2 . .
C11 C10 C18 120.3(4) . .
C11 C10 C5 121.2(4) . .
C18 C10 C5 118.5(4) . .
C12 C11 C10 123.7(4) . .
C12 C11 C16 118.3(5) . .
C10 C11 C16 118.1(5) . .
C11 C12 C13 121.4(7) . .
C11 C12 H12 119.3 . .
C13 C12 H12 119.3 . .
C12 C13 C14 119.1(8) . .
C12 C13 H13 120.5 . .
C14 C13 H13 120.5 . .
C15 C14 C13 119.3(8) . .
C15 C14 H14 120.4 . .
C13 C14 H14 120.4 . .
C16 C15 C14 120.5(8) . .
C16 C15 H15 119.8 . .
C14 C15 H15 119.8 . .
C15 C16 N3 114.7(6) . .
C15 C16 C11 121.5(7) . .
N3 C16 C11 123.7(5) . .
N3 C17 C18 126.4(6) . .
N3 C17 H17 116.8 . .
C18 C17 H17 116.8 . .
C10 C18 C17 114.8(6) . .
C10 C18 H18 122.6 . .
C17 C18 H18 122.6 . .
C1 N1 C4 106.7(3) . .
C1 N1 Co1 126.1(2) . .
C4 N1 Co1 127.1(2) . .
C9 N2 C6 106.2(3) . .
C9 N2 Co1 126.3(2) . .
C6 N2 Co1 127.3(2) . .
C17 N3 C16 116.7(5) . .

loop_
_geom_bond_atom_site_label_1
_geom_bond_atom_site_label_2
_geom_bond_distance
_geom_bond_site_symmetry_2
Co1 N2 1.948(3) 3_765
Co1 N2 1.948(3) .
Co1 N2 1.948(3) 2_645
Co1 N1 1.953(3) 3_765
Co1 N1 1.953(3) .
Co1 N1 1.953(3) 2_645
C1 N1 1.339(4) .
C1 C2 1.426(5) .
C1 H1 0.9500 .
C2 C3 1.368(5) .
C2 H2 0.9500 .
C3 C4 1.421(5) .
C3 H3 0.9500 .
C4 N1 1.395(4) .
C4 C5 1.398(5) .
C5 C6 1.404(5) .
C5 C10 1.518(5) .
C6 N2 1.396(4) .
C6 C7 1.425(5) .
C7 C8 1.373(5) .
C7 H7 0.9500 .
C8 C9 1.415(5) .
C8 H8 0.9500 .
C9 N2 1.344(4) .
C9 H9 0.9500 .
C10 C11 1.371(6) .
C10 C18 1.415(6) .
C11 C12 1.337(8) .
C11 C16 1.434(6) .
C12 C13 1.393(9) .
C12 H12 0.9500 .
C13 C14 1.409(10) .
C13 H13 0.9500 .
C14 C15 1.382(11) .
C14 H14 0.9500 .
C15 C16 1.326(10) .
C15 H15 0.9500 .
C16 N3 1.339(8) .
C17 N3 1.297(8) .
C17 C18 1.450(7) .
C17 H17 0.9500 .
C18 H18 0.9500 .

loop_
_geom_torsion_atom_site_label_1
_geom_torsion_atom_site_label_2
_geom_torsion_atom_site_label_3
_geom_torsion_atom_site_label_4
_geom_torsion
_geom_torsion_site_symmetry_1
N1 C1 C2 C3 0.3(4) .
C1 C2 C3 C4 -0.7(4) .
C2 C3 C4 N1 0.8(4) .
C2 C3 C4 C5 179.1(3) .
N1 C4 C5 C6 -2.4(5) .
C3 C4 C5 C6 179.6(4) .
N1 C4 C5 C10 176.5(3) .
C3 C4 C5 C10 -1.5(5) .
C4 C5 C6 N2 -2.9(5) .
C10 C5 C6 N2 178.2(3) .
C4 C5 C6 C7 176.7(4) .
C10 C5 C6 C7 -2.2(5) .
N2 C6 C7 C8 0.2(4) .
C5 C6 C7 C8 -179.5(3) .
C6 C7 C8 C9 -0.3(4) .
C7 C8 C9 N2 0.4(4) .
C4 C5 C10 C11 -88.7(5) .
C6 C5 C10 C11 90.3(4) .
C4 C5 C10 C18 92.3(4) .
C6 C5 C10 C18 -88.7(4) .
C18 C10 C11 C12 -179.1(5) .
C5 C10 C11 C12 1.9(7) .
C18 C10 C11 C16 0.4(7) .
C5 C10 C11 C16 -178.6(4) .
C10 C11 C12 C13 177.8(7) .
C16 C11 C12 C13 -1.7(10) .
C11 C12 C13 C14 1.3(15) .
C12 C13 C14 C15 -0.3(17) .
C13 C14 C15 C16 -0.3(16) .
C14 C15 C16 N3 -178.1(8) .
C14 C15 C16 C11 -0.2(13) .
C12 C11 C16 C15 1.2(9) .
C10 C11 C16 C15 -178.3(6) .
C12 C11 C16 N3 178.9(6) .
C10 C11 C16 N3 -0.6(8) .
C11 C10 C18 C17 -0.1(6) .
C5 C10 C18 C17 179.0(4) .
N3 C17 C18 C10 -0.2(9) .
C2 C1 N1 C4 0.2(4) .
C2 C1 N1 Co1 176.0(2) .
C5 C4 N1 C1 -178.9(3) .
C3 C4 N1 C1 -0.6(4) .
C5 C4 N1 Co1 5.3(5) .
C3 C4 N1 Co1 -176.3(2) .
N2 Co1 N1 C1 -37.8(12) 3_765
N2 Co1 N1 C1 -177.8(3) .
N2 Co1 N1 C1 -86.6(2) 2_645
N1 Co1 N1 C1 96.9(2) 3_765
N1 Co1 N1 C1 5.7(3) 2_645
N2 Co1 N1 C4 137.1(11) 3_765
N2 Co1 N1 C4 -2.9(3) .
N2 Co1 N1 C4 88.4(3) 2_645
N1 Co1 N1 C4 -88.2(3) 3_765
N1 Co1 N1 C4 -179.4(3) 2_645
C8 C9 N2 C6 -0.3(4) .
C8 C9 N2 Co1 174.6(2) .
C5 C6 N2 C9 179.8(3) .
C7 C6 N2 C9 0.1(4) .
C5 C6 N2 Co1 5.0(5) .
C7 C6 N2 Co1 -174.7(2) .
N2 Co1 N2 C9 7.3(3) 3_765
N2 Co1 N2 C9 98.9(2) 2_645
N1 Co1 N2 C9 -84.9(3) 3_765
N1 Co1 N2 C9 -175.8(3) .
N1 Co1 N2 C9 -41.2(12) 2_645
N2 Co1 N2 C6 -178.8(3) 3_765
N2 Co1 N2 C6 -87.3(3) 2_645
N1 Co1 N2 C6 89.0(3) 3_765
N1 Co1 N2 C6 -2.0(3) .
N1 Co1 N2 C6 132.7(11) 2_645
C18 C17 N3 C16 0.1(9) .
C15 C16 N3 C17 178.2(6) .
C11 C16 N3 C17 0.3(9) .

loop_
_platon_squeeze_void_nr
_platon_squeeze_void_average_x
_platon_squeeze_void_average_y
_platon_squeeze_void_average_z
_platon_squeeze_void_volume
_platon_squeeze_void_count_electrons
1 0.001 0.221 -0.014 2636.8 511.3
